data_4328820
loop_
_publ_author_name
'Karah E. Knope'
'Monica Vasiliu'
'David A. Dixon'
'L. Soderholm'

_publ_contact_author_address
;
Chemical Sciences and Engineering Division
Argonne National Laboratory
9700 South Cass Avenue
Argonne, IL 60439
;
_publ_contact_author_email ls@anl.gov
_publ_contact_author_name 'L. Soderholm'
_publ_contact_author_phone 630-252-4364
_publ_section_title
;
 Thorium(IV)-Selenate Clusters Containing an Octanuclear Th(IV)
 Hydroxide/Oxide Core
;
_journal_name_full 'Inorganic Chemistry'
_journal_page_first 4239
_journal_page_last 4249
_journal_paper_doi 10.1021/ic202706s
_journal_volume 51
_journal_year 2012
_chemical_formula_moiety 'H50 O73 Se10 Th9'
_chemical_formula_sum 'H50 O73 Se10 Th9'
_chemical_formula_weight 4096.36
_chemical_name_systematic
; 
 ? 
;
_space_group_IT_number 85
_symmetry_cell_setting tetragonal
_symmetry_space_group_name_Hall '-P 4a'
_symmetry_space_group_name_H-M 'P 4/n :2'
_atom_sites_solution_hydrogens notdet
_atom_sites_solution_primary direct
_atom_sites_solution_secondary difmap
_audit_creation_method SHELXL-97
_cell_angle_alpha 90.00
_cell_angle_beta 90.00
_cell_angle_gamma 90.00
_cell_formula_units_Z 2
_cell_length_a 18.907(2)
_cell_length_b 18.907(2)
_cell_length_c 9.4886(11)
_cell_measurement_reflns_used 7523
_cell_measurement_temperature 295(2)
_cell_measurement_theta_max 28.09
_cell_measurement_theta_min 4.31
_cell_volume 3391.9(6)
_computing_cell_refinement 'Bruker Apex2'
_computing_data_collection 'Bruker Apex2'
_computing_data_reduction 'Bruker SAINT'
_computing_molecular_graphics CrystalMaker
_computing_publication_material 'WinGX v1.80.05'
_computing_structure_refinement 'SHELXL-97 (Sheldrick, 2008)'
_computing_structure_solution 'SHELXS-97 (Sheldrick, 2008)'
_diffrn_ambient_temperature 295(2)
_diffrn_measured_fraction_theta_full 0.997
_diffrn_measured_fraction_theta_max 0.997
_diffrn_measurement_device_type 'Bruker APEX II CCD'
_diffrn_measurement_method 'omega scans'
_diffrn_radiation_monochromator graphite
_diffrn_radiation_source 'fine-focus sealed tube'
_diffrn_radiation_type MoK\a
_diffrn_radiation_wavelength 0.71073
_diffrn_reflns_av_R_equivalents 0.1190
_diffrn_reflns_av_sigmaI/netI 0.0582
_diffrn_reflns_limit_h_max 25
_diffrn_reflns_limit_h_min -25
_diffrn_reflns_limit_k_max 25
_diffrn_reflns_limit_k_min -25
_diffrn_reflns_limit_l_max 12
_diffrn_reflns_limit_l_min -12
_diffrn_reflns_number 43000
_diffrn_reflns_theta_full 28.34
_diffrn_reflns_theta_max 28.34
_diffrn_reflns_theta_min 4.03
_exptl_absorpt_coefficient_mu 25.148
_exptl_absorpt_correction_T_max 0.7457
_exptl_absorpt_correction_T_min 0.5343
_exptl_absorpt_correction_type multi-scan
_exptl_absorpt_process_details SADABS
_exptl_crystal_colour colorless
_exptl_crystal_density_diffrn 4.011
_exptl_crystal_description 'square plate'
_exptl_crystal_F_000 3568
_exptl_crystal_size_max 0.08
_exptl_crystal_size_mid 0.06
_exptl_crystal_size_min 0.02
_refine_diff_density_max 6.158
_refine_diff_density_min -11.916
_refine_diff_density_rms 0.530
_refine_ls_extinction_method none
_refine_ls_goodness_of_fit_ref 1.084
_refine_ls_hydrogen_treatment noref
_refine_ls_matrix_type full
_refine_ls_number_parameters 210
_refine_ls_number_reflns 4226
_refine_ls_number_restraints 169
_refine_ls_restrained_S_all 1.065
_refine_ls_R_factor_all 0.0981
_refine_ls_R_factor_gt 0.0636
_refine_ls_shift/su_max 0.001
_refine_ls_shift/su_mean 0.000
_refine_ls_structure_factor_coef Fsqd
_refine_ls_weighting_details 'calc w=1/[\s^2^(Fo^2^)+(0.0750P)^2^+290.2958P] where P=(Fo^2^+2Fc^2^)/3'
_refine_ls_weighting_scheme calc
_refine_ls_wR_factor_gt 0.1697
_refine_ls_wR_factor_ref 0.1884
_reflns_number_gt 2965
_reflns_number_total 4226
_reflns_threshold_expression >2sigma(I)
_cod_data_source_file ic202706s_si_002_4.cif
_cod_data_source_block Th9Se10O73H50
_cod_original_cell_volume 3391.9(7)
_cod_original_sg_symbol_H-M 'P 4/n'
_cod_database_code 4328820

loop_
_symmetry_equiv_pos_as_xyz
'x, y, z'
'-x+1/2, -y+1/2, z'
'-y+1/2, x, z'
'y, -x+1/2, z'
'-x, -y, -z'
'x-1/2, y-1/2, -z'
'y-1/2, -x, -z'
'-y, x-1/2, -z'

loop_
_atom_site_label
_atom_site_type_symbol
_atom_site_fract_x
_atom_site_fract_y
_atom_site_fract_z
_atom_site_U_iso_or_equiv
_atom_site_adp_type
_atom_site_occupancy
_atom_site_symmetry_multiplicity
_atom_site_calc_flag
_atom_site_refinement_flags
Th1 Th 0.59960(4) 0.29282(3) 0.50623(8) 0.01921(19) Uani 1 1 d U
Th2 Th 0.57939(4) 0.14893(4) 0.79481(8) 0.02065(19) Uani 1 1 d U
Th3 Th 0.2500 0.2500 0.6514(3) 0.0558(6) Uani 1 4 d SU
O1 O 0.6327(7) 0.1841(7) 0.5883(15) 0.021(2) Uani 1 1 d U
O2 O 0.6620(8) 0.0657(7) 0.7168(16) 0.026(3) Uani 1 1 d U
O3 O 0.5461(8) 0.2639(7) 0.7270(17) 0.028(2) Uani 1 1 d U
O4 O 0.5277(9) 0.0231(8) 0.8475(19) 0.035(3) Uani 1 1 d U
O5 O 0.6243(11) 0.0878(9) 1.0240(17) 0.041(3) Uani 1 1 d U
O6 O 0.5730(9) 0.2195(8) 1.0281(17) 0.034(3) Uani 1 1 d U
O7 O 0.4686(8) 0.3451(8) 0.5196(19) 0.035(3) Uani 1 1 d U
O8 O 0.2551(14) 0.1471(13) 0.489(3) 0.085(8) Uani 1 1 d U
O9 O 0.2500 0.2500 0.917(7) 0.094(13) Uani 1 4 d SU
Se10 Se 0.7500 0.2500 0.7625(3) 0.0199(5) Uani 1 2 d SU
O10 O 0.6908(7) 0.2132(8) 0.8623(16) 0.027(3) Uani 1 1 d U
O11 O 0.7133(7) 0.3110(7) 0.6627(17) 0.026(3) Uani 1 1 d U
Se20 Se 0.51582(10) 0.12081(10) 0.4288(2) 0.0227(4) Uani 1 1 d U
O20 O 0.5067(8) 0.1037(8) 0.5960(18) 0.032(3) Uani 1 1 d U
O21 O 0.5151(8) 0.2047(7) 0.4014(18) 0.029(3) Uani 1 1 d U
O22 O 0.5883(8) 0.4093(7) 0.6313(18) 0.031(3) Uani 1 1 d U
O23 O 0.4501(8) 0.0858(8) 0.3438(19) 0.032(3) Uani 1 1 d U
Se30 Se 0.37742(13) 0.12833(14) 0.8611(3) 0.0425(6) Uani 1 1 d U
O30 O 0.4576(9) 0.1577(9) 0.878(2) 0.041(3) Uani 1 1 d U
O32 O 0.3762(10) 0.0446(10) 0.832(3) 0.061(6) Uani 1 1 d U
O31 O 0.3396(13) 0.1696(13) 0.731(3) 0.075(5) Uani 1 1 d U
O33 O 0.3340(14) 0.1461(16) 1.005(3) 0.087(7) Uani 1 1 d U

loop_
_atom_site_aniso_label
_atom_site_aniso_U_11
_atom_site_aniso_U_22
_atom_site_aniso_U_33
_atom_site_aniso_U_23
_atom_site_aniso_U_13
_atom_site_aniso_U_12
Th1 0.0158(3) 0.0150(3) 0.0268(4) 0.0009(3) 0.0000(3) -0.0003(2)
Th2 0.0170(3) 0.0191(4) 0.0258(4) 0.0010(3) 0.0011(3) -0.0016(3)
Th3 0.0439(7) 0.0439(7) 0.0795(17) 0.000 0.000 0.000
O1 0.022(6) 0.016(5) 0.026(5) 0.003(4) -0.002(4) 0.003(4)
O2 0.032(6) 0.018(5) 0.029(7) 0.002(5) 0.000(5) 0.007(5)
O3 0.029(6) 0.020(4) 0.035(6) 0.001(4) 0.009(5) 0.002(4)
O4 0.039(8) 0.022(5) 0.044(9) 0.005(5) -0.003(7) -0.005(5)
O5 0.068(10) 0.031(7) 0.025(6) 0.002(5) -0.006(6) 0.000(6)
O6 0.038(8) 0.030(7) 0.034(5) -0.008(5) 0.007(6) 0.000(6)
O7 0.021(6) 0.028(7) 0.056(10) 0.006(6) 0.005(6) 0.009(5)
O8 0.076(16) 0.057(13) 0.121(17) -0.033(13) -0.019(14) 0.021(13)
O9 0.101(19) 0.101(19) 0.080(9) 0.000 0.000 0.000
Se10 0.0159(12) 0.0195(13) 0.0243(14) 0.000 0.000 -0.0025(10)
O10 0.021(5) 0.038(7) 0.022(6) 0.000(5) -0.001(4) -0.010(5)
O11 0.020(5) 0.019(6) 0.038(8) 0.003(5) -0.005(5) -0.003(4)
Se20 0.0168(9) 0.0195(9) 0.0318(11) -0.0018(8) -0.0035(8) -0.0029(7)
O20 0.032(7) 0.030(6) 0.035(5) 0.000(5) -0.003(5) -0.013(5)
O21 0.023(7) 0.019(5) 0.045(7) 0.005(5) -0.013(6) -0.003(5)
O22 0.038(8) 0.016(5) 0.039(9) -0.002(5) 0.008(7) -0.001(5)
O23 0.022(7) 0.027(7) 0.045(8) -0.003(7) -0.005(6) -0.007(6)
Se30 0.0304(12) 0.0374(13) 0.0598(17) -0.0030(12) 0.0010(12) 0.0002(10)
O30 0.030(5) 0.033(7) 0.060(9) -0.010(6) 0.018(5) -0.011(5)
O32 0.043(11) 0.041(7) 0.100(17) -0.001(9) -0.024(11) -0.019(7)
O31 0.063(12) 0.069(12) 0.092(11) 0.016(10) -0.013(9) 0.010(9)
O33 0.066(13) 0.099(18) 0.096(12) 0.004(13) 0.048(13) 0.000(14)

loop_
_atom_type_symbol
_atom_type_description
_atom_type_scat_dispersion_real
_atom_type_scat_dispersion_imag
_atom_type_scat_source
O O 0.0106 0.0060 'International Tables Vol C Tables 4.2.6.8 and 6.1.1.4'
H H 0.0000 0.0000 'International Tables Vol C Tables 4.2.6.8 and 6.1.1.4'
Se Se -0.0929 2.2259 'International Tables Vol C Tables 4.2.6.8 and 6.1.1.4'
Th Th -7.2400 8.8979 'International Tables Vol C Tables 4.2.6.8 and 6.1.1.4'

loop_
_geom_angle_atom_site_label_1
_geom_angle_atom_site_label_2
_geom_angle_atom_site_label_3
_geom_angle
_geom_angle_site_symmetry_1
_geom_angle_site_symmetry_3
O1 Th1 O1 119.4(6) . 7_666
O1 Th1 O2 134.6(5) . 7_666
O1 Th1 O2 67.7(5) 7_666 7_666
O1 Th1 O3 67.1(5) . .
O1 Th1 O3 140.6(5) 7_666 .
O2 Th1 O3 138.6(5) 7_666 .
O1 Th1 O22 130.6(5) . .
O1 Th1 O22 73.0(5) 7_666 .
O2 Th1 O22 94.7(5) 7_666 .
O3 Th1 O22 75.6(5) . .
O1 Th1 O21 73.3(5) . .
O1 Th1 O21 133.6(5) 7_666 .
O2 Th1 O21 73.4(5) 7_666 .
O3 Th1 O21 85.7(5) . .
O22 Th1 O21 135.6(5) . .
O1 Th1 O11 72.7(5) . .
O1 Th1 O11 64.9(5) 7_666 .
O2 Th1 O11 132.6(5) 7_666 .
O3 Th1 O11 83.2(5) . .
O22 Th1 O11 71.9(5) . .
O21 Th1 O11 145.9(4) . .
O1 Th1 O7 124.8(5) . .
O1 Th1 O7 115.7(5) 7_666 .
O2 Th1 O7 70.0(5) 7_666 .
O3 Th1 O7 69.5(5) . .
O22 Th1 O7 64.8(5) . .
O21 Th1 O7 71.0(5) . .
O11 Th1 O7 133.0(5) . .
O1 Th1 O11 62.8(5) . 8_656
O1 Th1 O11 71.6(4) 7_666 8_656
O2 Th1 O11 81.0(5) 7_666 8_656
O3 Th1 O11 129.9(5) . 8_656
O22 Th1 O11 143.2(5) . 8_656
O21 Th1 O11 78.4(5) . 8_656
O11 Th1 O11 84.2(6) . 8_656
O7 Th1 O11 142.6(5) . 8_656
O1 Th1 Th2 138.6(4) . 7_666
O1 Th1 Th2 33.2(3) 7_666 7_666
O2 Th1 Th2 34.7(3) 7_666 7_666
O3 Th1 Th2 153.5(3) . 7_666
O22 Th1 Th2 79.7(4) . 7_666
O21 Th1 Th2 106.0(4) . 7_666
O11 Th1 Th2 97.9(3) . 7_666
O7 Th1 Th2 91.6(4) . 7_666
O11 Th1 Th2 76.3(3) 8_656 7_666
O1 Th1 Th2 32.4(4) . .
O1 Th1 Th2 140.3(3) 7_666 .
O2 Th1 Th2 148.9(3) 7_666 .
O3 Th1 Th2 34.8(3) . .
O22 Th1 Th2 105.8(4) . .
O21 Th1 Th2 75.6(4) . .
O11 Th1 Th2 76.9(3) . .
O7 Th1 Th2 97.7(4) . .
O11 Th1 Th2 95.0(3) 8_656 .
Th2 Th1 Th2 170.51(2) 7_666 .
O1 Th1 Th1 102.0(3) . 7_666
O1 Th1 Th1 24.3(3) 7_666 7_666
O2 Th1 Th1 92.0(3) 7_666 7_666
O3 Th1 Th1 120.4(4) . 7_666
O22 Th1 Th1 70.2(4) . 7_666
O21 Th1 Th1 150.0(4) . 7_666
O11 Th1 Th1 40.5(3) . 7_666
O7 Th1 Th1 129.2(3) . 7_666
O11 Th1 Th1 73.4(3) 8_656 7_666
Th2 Th1 Th1 57.53(2) 7_666 7_666
Th2 Th1 Th1 116.56(2) . 7_666
O1 Th2 O2 68.4(5) . .
O1 Th2 O3 67.5(5) . .
O2 Th2 O3 135.6(5) . .
O1 Th2 O30 132.1(6) . .
O2 Th2 O30 141.1(5) . .
O3 Th2 O30 76.9(5) . .
O1 Th2 O20 72.3(5) . .
O2 Th2 O20 84.1(5) . .
O3 Th2 O20 87.8(5) . .
O30 Th2 O20 75.4(6) . .
O1 Th2 O10 73.2(5) . .
O2 Th2 O10 81.2(5) . .
O3 Th2 O10 81.2(5) . .
O30 Th2 O10 132.4(5) . .
O20 Th2 O10 145.3(5) . .
O1 Th2 O6 126.8(5) . .
O2 Th2 O6 130.5(5) . .
O3 Th2 O6 75.2(5) . .
O30 Th2 O6 69.1(6) . .
O20 Th2 O6 143.2(5) . .
O10 Th2 O6 64.7(5) . .
O1 Th2 O5 134.1(6) . .
O2 Th2 O5 75.4(5) . .
O3 Th2 O5 136.5(5) . .
O30 Th2 O5 93.8(7) . .
O20 Th2 O5 131.4(5) . .
O10 Th2 O5 74.3(5) . .
O6 Th2 O5 61.9(5) . .
O1 Th2 O4 126.0(5) . .
O2 Th2 O4 72.4(5) . .
O3 Th2 O4 142.3(5) . .
O30 Th2 O4 69.4(5) . .
O20 Th2 O4 68.0(5) . .
O10 Th2 O4 134.6(5) . .
O6 Th2 O4 106.7(5) . .
O5 Th2 O4 63.9(6) . .
O1 Th2 Th1 33.4(3) . 8_656
O2 Th2 Th1 35.3(4) . 8_656
O3 Th2 Th1 100.9(4) . 8_656
O30 Th2 Th1 148.0(5) . 8_656
O20 Th2 Th1 72.6(4) . 8_656
O10 Th2 Th1 77.3(3) . 8_656
O6 Th2 Th1 142.0(4) . 8_656
O5 Th2 Th1 107.9(4) . 8_656
O4 Th2 Th1 98.9(4) . 8_656
O1 Th2 Th1 32.1(3) . .
O2 Th2 Th1 100.5(4) . .
O3 Th2 Th1 35.5(4) . .
O30 Th2 Th1 106.0(5) . .
O20 Th2 Th1 76.1(4) . .
O10 Th2 Th1 76.0(3) . .
O6 Th2 Th1 104.3(4) . .
O5 Th2 Th1 150.3(4) . .
O4 Th2 Th1 143.9(4) . .
Th1 Th2 Th1 65.48(2) 8_656 .
O31 Th3 O31 84.3(4) 2 4
O31 Th3 O31 143.4(14) 2 .
O31 Th3 O31 84.3(4) 4 .
O31 Th3 O31 84.3(4) 2 3
O31 Th3 O31 143.4(14) 4 3
O31 Th3 O31 84.3(4) . 3
O31 Th3 O8 136.0(9) 2 .
O31 Th3 O8 70.5(10) 4 .
O31 Th3 O8 70.8(9) . .
O31 Th3 O8 136.3(9) 3 .
O31 Th3 O8 70.8(9) 2 2
O31 Th3 O8 136.3(9) 4 2
O31 Th3 O8 136.0(9) . 2
O31 Th3 O8 70.5(10) 3 2
O8 Th3 O8 103.3(15) . 2
O31 Th3 O8 70.5(10) 2 4
O31 Th3 O8 70.8(9) 4 4
O31 Th3 O8 136.3(9) . 4
O31 Th3 O8 136.0(9) 3 4
O8 Th3 O8 67.3(8) . 4
O8 Th3 O8 67.3(8) 2 4
O31 Th3 O8 136.3(9) 2 3
O31 Th3 O8 136.0(9) 4 3
O31 Th3 O8 70.5(10) . 3
O31 Th3 O8 70.8(9) 3 3
O8 Th3 O8 67.3(8) . 3
O8 Th3 O8 67.3(8) 2 3
O8 Th3 O8 103.3(15) 4 3
O31 Th3 O9 71.7(7) 2 .
O31 Th3 O9 71.7(7) 4 .
O31 Th3 O9 71.7(7) . .
O31 Th3 O9 71.7(7) 3 .
O8 Th3 O9 128.4(7) . .
O8 Th3 O9 128.4(7) 2 .
O8 Th3 O9 128.4(7) 4 .
O8 Th3 O9 128.4(7) 3 .
Th1 O1 Th2 115.5(6) . .
Th1 O1 Th1 131.0(6) . 8_656
Th2 O1 Th1 113.4(5) . 8_656
Th2 O2 Th1 110.0(6) . 8_656
Th2 O3 Th1 109.7(6) . .
O10 Se10 O10 108.6(10) 2_655 .
O10 Se10 O11 110.2(8) 2_655 2_655
O10 Se10 O11 109.0(8) . 2_655
O10 Se10 O11 109.0(8) 2_655 .
O10 Se10 O11 110.2(8) . .
O11 Se10 O11 109.7(11) 2_655 .
Se10 O10 Th2 129.5(8) . .
Se10 O11 Th1 125.2(7) . .
Se10 O11 Th1 122.1(7) . 7_666
Th1 O11 Th1 101.3(5) . 7_666
O21 Se20 O23 108.4(8) . .
O21 Se20 O20 110.7(8) . .
O23 Se20 O20 108.8(8) . .
O21 Se20 O22 108.7(8) . 8_656
O23 Se20 O22 109.5(8) . 8_656
O20 Se20 O22 110.7(8) . 8_656
Se20 O20 Th2 127.8(8) . .
Se20 O21 Th1 125.7(7) . .
Se20 O22 Th1 124.0(8) 7_666 .
O32 Se30 O30 111.6(9) . .
O32 Se30 O33 109.9(14) . .
O30 Se30 O33 108.4(13) . .
O32 Se30 O31 109.6(13) . .
O30 Se30 O31 108.8(12) . .
O33 Se30 O31 108.4(14) . .
Se30 O30 Th2 145.6(10) . .
Se30 O31 Th3 148.5(16) . .

loop_
_geom_bond_atom_site_label_1
_geom_bond_atom_site_label_2
_geom_bond_distance
_geom_bond_site_symmetry_2
Th1 O1 2.285(13) .
Th1 O1 2.311(13) 7_666
Th1 O2 2.371(15) 7_666
Th1 O3 2.390(15) .
Th1 O22 2.511(14) .
Th1 O21 2.514(14) .
Th1 O11 2.635(14) .
Th1 O7 2.669(14) .
Th1 O11 2.772(15) 8_656
Th1 Th2 3.8559(11) 7_666
Th1 Th2 3.8788(11) .
Th1 Th1 4.1829(11) 7_666
Th2 O1 2.302(14) .
Th2 O2 2.337(14) .
Th2 O3 2.352(14) .
Th2 O30 2.440(16) .
Th2 O20 2.486(16) .
Th2 O10 2.515(14) .
Th2 O6 2.588(16) .
Th2 O5 2.605(17) .
Th2 O4 2.621(15) .
Th2 Th1 3.8558(11) 8_656
Th3 O31 2.40(2) 2
Th3 O31 2.40(2) 4
Th3 O31 2.40(2) .
Th3 O31 2.40(2) 3
Th3 O8 2.48(2) .
Th3 O8 2.48(2) 2
Th3 O8 2.48(2) 4
Th3 O8 2.48(2) 3
Th3 O9 2.52(6) .
O1 Th1 2.311(13) 8_656
O2 Th1 2.371(15) 8_656
Se10 O10 1.623(14) 2_655
Se10 O10 1.623(14) .
Se10 O11 1.645(15) 2_655
Se10 O11 1.645(15) .
O11 Th1 2.772(15) 7_666
Se20 O21 1.607(14) .
Se20 O23 1.623(15) .
Se20 O20 1.628(17) .
Se20 O22 1.646(15) 8_656
O22 Se20 1.646(15) 7_666
Se30 O32 1.61(2) .
Se30 O30 1.623(16) .
Se30 O33 1.63(2) .
Se30 O31 1.63(2) .
